data_2300040
loop_
_publ_author_name
'Henry, Paul F.'
'Weller, Mark T.'
'Wilson, Chick C.'

_publ_section_title
;
 Determination of the cation distribution in Fe~2~Ni(PO~4~)~2~ using
 isotopic substitution and powder neutron diffraction
;
_journal_issue 6
_journal_name_full 'Journal of Applied Crystallography'
_journal_page_first 1361
_journal_page_last 1367
_journal_paper_doi 10.1107/S0021889803017515
_journal_volume 36
_journal_year 2003
_chemical_formula_sum 'Fe Ni0.5 O4 P'
_chemical_formula_weight 180.17
_chemical_name_systematic ' ?'
_space_group_IT_number 14
_symmetry_cell_setting monoclinic
_symmetry_space_group_name_Hall '-P 2ybc'
_symmetry_space_group_name_H-M 'P 1 21/c 1'
_cell_angle_alpha 90.0
_cell_angle_beta 90.89100(10)
_cell_angle_gamma 90.0
_cell_formula_units_Z 4
_cell_length_a 5.994351(10)
_cell_length_b 4.724935(9)
_cell_length_c 10.369383(18)
_cell_volume 293.6557(9)
_cod_data_source_file he0320.cif
_cod_data_source_block NAT_phase_1
_cod_depositor_comments
;
The following automatic conversions were performed:
'_geom_bond_publ_flag' value 'N' changed to 'n' according to
'/home/saulius/struct/CIF-dictionaries/cif_core.dic' dictionary named
'cif_core.dic' version 2.4.1 from 2010-06-29 (60 times).

Automatic conversion script
Id: cif_fix_enum 1527 2010-12-29 10:47:43Z saulius 

The following automatic conversions were performed:

'_geom_bond_publ_flag' value 'N' changed to 'n' according to
/home/saulius/struct/CIF-dictionaries/cif_core.dic dictionary named
'cif_core.dic' version 2.4.1 from 2010-06-29 (60
times).

'_geom_angle_publ_flag' value 'N' changed to 'n' according
to /home/saulius/struct/CIF-dictionaries/cif_core.dic dictionary
named 'cif_core.dic' version 2.4.1 from 2010-06-29 (74 times).

Automatic conversion script
Id: cif_fix_values 1715 2011-07-08 13:25:40Z adriana 
;
_cod_original_cell_volume 293.65567
_cod_original_sg_symbol_H-M 'P 21/c'
_cod_original_formula_sum 'Fe1.00 Ni0.50 O4 P'
_cod_database_code 2300040

loop_
_symmetry_equiv_pos_site_id
_symmetry_equiv_pos_as_xyz
1 +x,+y,+z
2 -x,+y+1/2,-z+1/2
-1 -x,-y,-z
-2 +x,-y+1/2,+z+1/2

loop_
_atom_site_aniso_label
_atom_site_aniso_U_11
_atom_site_aniso_U_22
_atom_site_aniso_U_33
_atom_site_aniso_U_12
_atom_site_aniso_U_13
_atom_site_aniso_U_23
FE1 0.0143(3) 0.0061(3) 0.0108(3) 0.0023(2) 0.00020(18) 0.0012(2)
NI2 0.0143(3) 0.0061(3) 0.0108(3) 0.0023(2) 0.00020(18) 0.0012(2)
FE3 0.0104(3) 0.0110(3) 0.0111(2) -0.00040(15) -0.00006(13) -0.00225(16)
NI4 0.0104(3) 0.0110(3) 0.0111(2) -0.00040(15) -0.00006(13) -0.00225(16)
O5 0.0158(3) 0.0187(4) 0.0123(4) -0.0015(3) 0.0010(2) -0.0023(2)
O6 0.0178(3) 0.0161(3) 0.0087(4) -0.0025(2) 0.0003(2) -0.0008(2)
O7 0.0104(4) 0.0169(3) 0.0164(3) 0.0023(2) 0.0022(2) 0.0032(3)
O8 0.0156(3) 0.0092(4) 0.0156(3) 0.0016(3) -0.0019(2) 0.0027(3)
P9 0.0151(4) 0.0119(4) 0.0116(4) -0.0028(3) 0.0037(3) -0.0004(3)

loop_
_atom_site_label
_atom_site_fract_x
_atom_site_fract_y
_atom_site_fract_z
_atom_site_U_iso_or_equiv
_atom_site_thermal_displace_type
_atom_site_occupancy
_atom_site_type_symbol
FE1 0.5 0.0 0.0 0.01042 Uani 0.257(14) FE
NI2 0.5 0.0 0.0 0.01042 Uani 0.743(14) NI
FE3 0.23738(3) -0.02058(5) 0.28099(2) 0.01084 Uani 0.871(7) FE
NI4 0.23738(3) -0.02058(5) 0.28100(2) 0.01084 Uani 0.129(7) NI
O5 0.27781(6) 0.74823(9) 0.10252(4) 0.01558 Uani 1.0 O
O6 0.25542(7) 0.19207(8) 0.46020(4) 0.01418 Uani 1.0 O
O7 0.06751(6) 0.31584(8) 0.17846(4) 0.01454 Uani 1.0 O
O8 0.47010(7) 0.27457(9) 0.15950(4) 0.01348 Uani 1.0 O
P9 0.25969(7) 0.42521(10) 0.09724(5) 0.01281 Uani 1.0 P

loop_
_atom_type_symbol
FE
NI
O
P

loop_
_geom_angle_atom_site_label_1
_geom_angle_atom_site_label_2
_geom_angle_atom_site_label_3
_geom_angle_site_symmetry_1
_geom_angle_site_symmetry_3
_geom_angle
_geom_angle_publ_flag
O5 FE1 O5 1_545 -1_665 180.0 n
O5 FE1 O6 1_545 2_645 87.375(15) n
O5 FE1 O6 1_545 -2_565 92.625(15) n
O5 FE1 O8 1_545 1_555 83.611(16) n
O5 FE1 O8 1_545 -1_655 96.389(16) n
O5 FE1 O6 -1_665 2_645 92.625(15) n
O5 FE1 O6 -1_665 -2_565 87.375(15) n
O5 FE1 O8 -1_665 1_555 96.389(16) n
O5 FE1 O8 -1_665 -1_655 83.611(16) n
O6 FE1 O6 2_645 -2_565 180.0 n
O6 FE1 O8 2_645 1_555 109.810(14) n
O6 FE1 O8 2_645 -1_655 70.190(14) n
O6 FE1 O8 -2_565 1_555 70.190(14) n
O6 FE1 O8 -2_565 -1_655 109.810(14) n
O8 FE1 O8 1_555 -1_655 179.972 n
O5 NI2 O5 1_545 -1_665 180.0 n
O5 NI2 O6 1_545 2_645 87.375(15) n
O5 NI2 O6 1_545 -2_565 92.625(15) n
O5 NI2 O8 1_545 1_555 83.611(16) n
O5 NI2 O8 1_545 -1_655 96.389(16) n
O5 NI2 O6 -1_665 2_645 92.625(15) n
O5 NI2 O6 -1_665 -2_565 87.375(15) n
O5 NI2 O8 -1_665 1_555 96.389(16) n
O5 NI2 O8 -1_665 -1_655 83.611(16) n
O6 NI2 O6 2_645 -2_565 180.0 n
O6 NI2 O8 2_645 1_555 109.810(14) n
O6 NI2 O8 2_645 -1_655 70.190(14) n
O6 NI2 O8 -2_565 1_555 70.190(14) n
O6 NI2 O8 -2_565 -1_655 109.810(14) n
O8 NI2 O8 1_555 -1_655 179.972 n
O6 FE3 O7 1_555 1_555 95.754(17) n
O6 FE3 O7 1_555 2_545 91.878(17) n
O6 FE3 O8 1_555 2_645 85.946(18) n
O7 FE3 O7 1_555 2_545 87.887(13) n
O7 FE3 O8 1_555 2_645 150.988(17) n
O7 FE3 O8 2_545 2_645 121.058(18) n
O6 NI4 O7 1_555 2_545 91.879(17) n
O6 NI4 O8 1_555 2_645 85.947(18) n
O7 NI4 O8 2_545 2_645 121.059(18) n
FE1 O5 NI2 1_565 1_565 0.0 n
FE1 O5 P9 1_565 1_555 126.51(3) n
NI2 O5 P9 1_565 1_555 126.51(3) n
FE1 O6 NI2 2_655 2_655 0.0 n
FE1 O6 FE3 2_655 1_555 121.84(2) n
FE1 O6 NI4 2_655 1_555 121.84(2) n
FE1 O6 P9 2_655 -2_566 93.84(3) n
NI2 O6 FE3 2_655 1_555 121.84(2) n
NI2 O6 NI4 2_655 1_555 121.84(2) n
NI2 O6 P9 2_655 -2_566 93.84(3) n
FE3 O6 NI4 1_555 1_555 0.0 n
FE3 O6 P9 1_555 -2_566 130.26(3) n
NI4 O6 P9 1_555 -2_566 130.26(3) n
FE3 O7 FE3 1_555 2_555 126.61(2) n
FE3 O7 NI4 1_555 2_555 126.61(2) n
FE3 O7 P9 1_555 1_555 99.59(3) n
FE3 O7 NI4 2_555 2_555 0.0 n
FE3 O7 P9 2_555 1_555 132.30(3) n
NI4 O7 P9 2_555 1_555 132.30(3) n
FE1 O8 NI2 1_555 1_555 0.0 n
FE1 O8 FE3 1_555 2_655 115.797(18) n
FE1 O8 NI4 1_555 2_655 115.796(18) n
FE1 O8 P9 1_555 1_555 91.93(3) n
NI2 O8 FE3 1_555 2_655 115.797(18) n
NI2 O8 NI4 1_555 2_655 115.796(18) n
NI2 O8 P9 1_555 1_555 91.93(3) n
FE3 O8 NI4 2_655 2_655 0.0 n
FE3 O8 P9 2_655 1_555 125.05(3) n
NI4 O8 P9 2_655 1_555 125.05(3) n
O5 P9 O6 1_555 -2_565 113.31(4) n
O5 P9 O7 1_555 1_555 111.79(4) n
O5 P9 O8 1_555 1_555 112.29(4) n
O6 P9 O7 -2_565 1_555 112.89(3) n
O6 P9 O8 -2_565 1_555 102.66(3) n
O7 P9 O8 1_555 1_555 103.10(3) n

loop_
_geom_bond_atom_site_label_1
_geom_bond_atom_site_label_2
_geom_bond_site_symmetry_1
_geom_bond_site_symmetry_2
_geom_bond_distance
_geom_bond_publ_flag
FE1 O5 . 1_545 2.0889(4) n
FE1 O5 . -1_665 2.0889(4) n
FE1 O6 . 2_645 2.1019(4) n
FE1 O6 . -2_565 2.1019(4) n
FE1 O8 . 1_555 2.1118(5) n
FE1 O8 . -1_655 2.1118(5) n
FE1 P9 . 1_555 2.6783(5) n
FE1 P9 . -1_655 2.6783(5) n
NI2 O5 . 1_545 2.0889(4) n
NI2 O5 . -1_665 2.0889(4) n
NI2 O6 . 2_645 2.1019(4) n
NI2 O6 . -2_565 2.1019(4) n
NI2 O8 . 1_555 2.1118(5) n
NI2 O8 . -1_655 2.1118(5) n
NI2 P9 . 1_555 2.6783(5) n
NI2 P9 . -1_655 2.6783(5) n
FE3 O5 . 1_545 2.1658(5) n
FE3 O6 . 1_555 2.1138(5) n
FE3 O7 . 1_555 2.1587(5) n
FE3 O7 . 2_545 2.0343(4) n
FE3 O8 . 1_555 2.3521(4) n
FE3 O8 . 2_645 2.0877(5) n
FE3 P9 . 1_555 2.8449(6) n
NI4 O5 . 1_545 2.1659(5) n
NI4 O6 . 1_555 2.1138(5) n
NI4 O7 . 1_555 2.1588(5) n
NI4 O7 . 2_545 2.0343(4) n
NI4 O8 . 1_555 2.3522(4) n
NI4 O8 . 2_645 2.0877(5) n
NI4 P9 . 1_555 2.8449(6) n
O5 FE1 . 1_565 2.0889(4) n
O5 NI2 . 1_565 2.0889(4) n
O5 FE3 . 1_565 2.1658(5) n
O5 NI4 . 1_565 2.1659(5) n
O5 P9 . 1_555 1.5310(6) n
O6 FE1 . 2_655 2.1019(4) n
O6 NI2 . 2_655 2.1019(4) n
O6 FE3 . 1_555 2.1138(5) n
O6 NI4 . 1_555 2.1138(5) n
O6 P9 . -2_566 1.5250(5) n
O7 FE3 . 1_555 2.1587(5) n
O7 FE3 . 2_555 2.0343(4) n
O7 NI4 . 1_555 2.1588(5) n
O7 NI4 . 2_555 2.0343(4) n
O7 P9 . 1_555 1.5277(6) n
O8 FE1 . 1_555 2.1118(5) n
O8 NI2 . 1_555 2.1118(5) n
O8 FE3 . 1_555 2.3521(4) n
O8 FE3 . 2_655 2.0877(5) n
O8 NI4 . 1_555 2.3522(4) n
O8 NI4 . 2_655 2.0877(5) n
O8 P9 . 1_555 1.5777(6) n
P9 FE1 . 1_555 2.6783(5) n
P9 NI2 . 1_555 2.6783(5) n
P9 FE3 . 1_555 2.8449(6) n
P9 NI4 . 1_555 2.8449(6) n
P9 O5 . 1_555 1.5310(6) n
P9 O6 . -2_565 1.5250(5) n
P9 O7 . 1_555 1.5277(6) n
P9 O8 . 1_555 1.5777(6) n
